data_2231786
loop_
_publ_author_name
'Xing, Jing-Chun'
'Zhang, Bing'
'Li, Wen-Zhi'
'Cui, Xiao-Guang'

_publ_section_title
;
 {\m-6,6'-Dimethoxy-2,2'-[butane-1,4-diylbis(nitrilomethanylylidene)]diphenolato}trinitratocopper(II)samarium(III)
;
_journal_coeditor_code ZS2129
_journal_issue 9
_journal_name_full 'Acta Crystallographica Section E'
_journal_page_first m1212
_journal_paper_doi 10.1107/S1600536811031138
_journal_volume 67
_journal_year 2011
_chemical_formula_iupac '[Cu Sm (C20 H22 N2 O4) (N O3)3]'
_chemical_formula_moiety 'C20 H22 Cu N5 O13 Sm'
_chemical_formula_sum 'C20 H22 Cu N5 O13 Sm'
_chemical_formula_weight 754.32
_chemical_name_systematic
;
{\m-6,6'-Dimethoxy-2,2'-[butane-1,4-
diylbis(nitrilomethanylylidene)]diphenolato}trinitratocopper(II)samarium(III)
;
_space_group_IT_number 14
_symmetry_cell_setting monoclinic
_symmetry_space_group_name_Hall '-P 2yn'
_symmetry_space_group_name_H-M 'P 1 21/n 1'
_atom_sites_solution_hydrogens geom
_atom_sites_solution_primary direct
_atom_sites_solution_secondary difmap
_audit_creation_method SHELXL-97
_cell_angle_alpha 90.00
_cell_angle_beta 100.73(3)
_cell_angle_gamma 90.00
_cell_formula_units_Z 4
_cell_length_a 11.764(2)
_cell_length_b 14.786(3)
_cell_length_c 15.004(3)
_cell_measurement_reflns_used 19348
_cell_measurement_temperature 295(2)
_cell_measurement_theta_max 27.44
_cell_measurement_theta_min 3.09
_cell_volume 2564.2(9)
_computing_cell_refinement 'RAPID-AUTO (Rigaku, 1998)'
_computing_data_collection 'RAPID-AUTO (Rigaku, 1998)'
_computing_data_reduction 'CrystalStructure (Rigaku/MSC, 2002)'
_computing_molecular_graphics 'SHELXTL (Sheldrick, 2008)'
_computing_publication_material 'SHELXTL (Sheldrick, 2008)'
_computing_structure_refinement 'SHELXL97 (Sheldrick, 2008)'
_computing_structure_solution 'SHELXS97 (Sheldrick, 2008)'
_diffrn_ambient_temperature 295(2)
_diffrn_detector_area_resol_mean 10.00
_diffrn_measured_fraction_theta_full 0.996
_diffrn_measured_fraction_theta_max 0.996
_diffrn_measurement_device_type 'Rigaku R-AXIS RAPID CCD'
_diffrn_measurement_method \w
_diffrn_radiation_monochromator graphite
_diffrn_radiation_source 'fine-focus sealed tube'
_diffrn_radiation_type MoK\a
_diffrn_radiation_wavelength 0.71073
_diffrn_reflns_av_R_equivalents 0.0369
_diffrn_reflns_av_sigmaI/netI 0.0302
_diffrn_reflns_limit_h_max 15
_diffrn_reflns_limit_h_min -13
_diffrn_reflns_limit_k_max 19
_diffrn_reflns_limit_k_min -19
_diffrn_reflns_limit_l_max 19
_diffrn_reflns_limit_l_min -19
_diffrn_reflns_number 24339
_diffrn_reflns_theta_full 27.45
_diffrn_reflns_theta_max 27.45
_diffrn_reflns_theta_min 3.08
_diffrn_standards_number 0
_exptl_absorpt_coefficient_mu 3.173
_exptl_absorpt_correction_T_max 0.6475
_exptl_absorpt_correction_T_min 0.5164
_exptl_absorpt_correction_type multi-scan
_exptl_absorpt_process_details '(ABSCOR; Higashi, 1995)'
_exptl_crystal_colour brown
_exptl_crystal_density_diffrn 1.954
_exptl_crystal_density_method 'not measured'
_exptl_crystal_description prism
_exptl_crystal_F_000 1488
_exptl_crystal_size_max 0.24
_exptl_crystal_size_mid 0.18
_exptl_crystal_size_min 0.15
_refine_diff_density_max 0.774
_refine_diff_density_min -0.382
_refine_ls_extinction_method none
_refine_ls_goodness_of_fit_ref 1.044
_refine_ls_hydrogen_treatment constr
_refine_ls_matrix_type full
_refine_ls_number_parameters 373
_refine_ls_number_reflns 5855
_refine_ls_number_restraints 0
_refine_ls_restrained_S_all 1.044
_refine_ls_R_factor_all 0.0324
_refine_ls_R_factor_gt 0.0257
_refine_ls_shift/su_max 0.001
_refine_ls_shift/su_mean 0.000
_refine_ls_structure_factor_coef Fsqd
_refine_ls_weighting_details 'calc w=1/[\s^2^(Fo^2^)+(0.0242P)^2^+1.6986P] where P=(Fo^2^+2Fc^2^)/3'
_refine_ls_weighting_scheme calc
_refine_ls_wR_factor_gt 0.0577
_refine_ls_wR_factor_ref 0.0615
_reflns_number_gt 5046
_reflns_number_total 5855
_reflns_threshold_expression I>2\s(I)
_cod_data_source_file zs2129.cif
_cod_data_source_block I
_cod_original_cell_volume 2564.3(9)
_cod_original_sg_symbol_H-M 'P 21/n'
_cod_database_code 2231786
_cod_database_fobs_code 2231786

loop_
_symmetry_equiv_pos_as_xyz
'x, y, z'
'-x+1/2, y+1/2, -z+1/2'
'-x, -y, -z'
'x-1/2, -y-1/2, z-1/2'

loop_
_atom_site_type_symbol
_atom_site_label
_atom_site_fract_x
_atom_site_fract_y
_atom_site_fract_z
_atom_site_U_iso_or_equiv
_atom_site_adp_type
_atom_site_calc_flag
_atom_site_refinement_flags
_atom_site_occupancy
_atom_site_symmetry_multiplicity
_atom_site_disorder_assembly
_atom_site_disorder_group
Sm Sm1 0.259064(11) 0.250880(8) 0.565440(9) 0.03052(5) Uani d . 1 1 A .
Cu Cu1 0.54988(3) 0.26907(2) 0.53542(2) 0.03185(8) Uani d . 1 1 . .
O O1 0.25817(15) 0.40859(13) 0.64009(13) 0.0407(4) Uani d . 1 1 . .
O O2 0.43419(14) 0.34352(11) 0.57697(12) 0.0339(4) Uani d . 1 1 . .
O O3 0.41124(15) 0.19822(12) 0.49482(13) 0.0384(4) Uani d . 1 1 . .
O O4 0.20146(16) 0.16351(14) 0.41214(13) 0.0439(5) Uani d . 1 1 . .
O O5 0.07423(16) 0.32911(14) 0.50534(14) 0.0471(5) Uani d . 1 1 . .
O O6 0.21496(18) 0.36420(14) 0.43857(14) 0.0495(5) Uani d . 1 1 . .
O O7 0.0562(2) 0.4400(2) 0.4088(2) 0.0954(10) Uani d . 1 1 . .
O O8 0.08550(17) 0.14963(15) 0.57011(15) 0.0531(5) Uani d . 1 1 . .
O O9 0.25342(19) 0.08703(14) 0.59909(16) 0.0531(5) Uani d . 1 1 . .
O O10 0.1007(3) 0.00645(17) 0.6032(2) 0.0905(9) Uani d . 1 1 . .
O O11 0.3947(3) 0.2257(2) 0.7125(2) 0.0969(11) Uani d . 1 1 A .
O O12 0.2166(3) 0.23958(16) 0.72203(19) 0.0736(8) Uani d . 1 1 A .
O O13 0.317(4) 0.256(3) 0.8441(11) 0.101(9) Uani d P 0.45(7) 1 A 1
O O13' 0.367(3) 0.206(4) 0.8420(12) 0.123(12) Uani d P 0.55(7) 1 A 2
N N1 0.66513(18) 0.36617(14) 0.55494(14) 0.0327(5) Uani d . 1 1 . .
N N2 0.64898(19) 0.16474(15) 0.51218(16) 0.0395(5) Uani d . 1 1 . .
N N3 0.1128(2) 0.37923(17) 0.44897(18) 0.0485(6) Uani d . 1 1 . .
N N4 0.1437(2) 0.07931(17) 0.59096(17) 0.0505(6) Uani d . 1 1 . .
N N5 0.3202(5) 0.2317(3) 0.7614(2) 0.1070(18) Uani d . 1 1 . .
C C1 0.1677(3) 0.4401(2) 0.6854(2) 0.0593(9) Uani d . 1 1 . .
H H1A 0.2000 0.4539 0.7475 0.089 Uiso calc R 1 1 . .
H H1B 0.1100 0.3938 0.6833 0.089 Uiso calc R 1 1 . .
H H1C 0.1330 0.4934 0.6557 0.089 Uiso calc R 1 1 . .
C C2 0.3512(2) 0.46618(17) 0.64170(16) 0.0320(5) Uani d . 1 1 . .
C C3 0.3556(2) 0.55389(18) 0.67252(18) 0.0402(6) Uani d . 1 1 . .
H H3A 0.2931 0.5781 0.6943 0.048 Uiso calc R 1 1 . .
C C4 0.4534(3) 0.60651(18) 0.67108(19) 0.0423(6) Uani d . 1 1 . .
H H4A 0.4555 0.6662 0.6908 0.051 Uiso calc R 1 1 . .
C C5 0.5459(2) 0.57090(17) 0.64095(18) 0.0374(6) Uani d . 1 1 . .
H H5A 0.6112 0.6062 0.6409 0.045 Uiso calc R 1 1 . .
C C6 0.5435(2) 0.48049(16) 0.60967(16) 0.0299(5) Uani d . 1 1 . .
C C7 0.4445(2) 0.42749(16) 0.60824(15) 0.0279(5) Uani d . 1 1 . .
C C8 0.6461(2) 0.44643(17) 0.58155(16) 0.0325(5) Uani d . 1 1 . .
H H8A 0.7061 0.4877 0.5828 0.039 Uiso calc R 1 1 . .
C C9 0.7817(2) 0.3491(2) 0.5359(2) 0.0442(7) Uani d . 1 1 . .
H H9A 0.8172 0.4060 0.5239 0.053 Uiso calc R 1 1 . .
H H9B 0.7761 0.3113 0.4824 0.053 Uiso calc R 1 1 . .
C C10 0.8564(2) 0.3025(2) 0.6165(2) 0.0538(8) Uani d . 1 1 . .
H H10A 0.9332 0.2930 0.6033 0.065 Uiso calc R 1 1 . .
H H10B 0.8638 0.3418 0.6690 0.065 Uiso calc R 1 1 . .
C C11 0.8077(3) 0.2122(3) 0.6393(2) 0.0570(8) Uani d . 1 1 . .
H H11A 0.8654 0.1810 0.6833 0.068 Uiso calc R 1 1 . .
H H11B 0.7408 0.2228 0.6672 0.068 Uiso calc R 1 1 . .
C C12 0.7726(2) 0.1522(2) 0.5577(2) 0.0531(8) Uani d . 1 1 . .
H H12A 0.8222 0.1648 0.5143 0.064 Uiso calc R 1 1 . .
H H12B 0.7844 0.0896 0.5763 0.064 Uiso calc R 1 1 . .
C C13 0.6102(2) 0.10028(19) 0.4572(2) 0.0447(7) Uani d . 1 1 . .
H H13A 0.6641 0.0572 0.4473 0.054 Uiso calc R 1 1 . .
C C14 0.4936(2) 0.08675(18) 0.40927(19) 0.0391(6) Uani d . 1 1 . .
C C15 0.4736(3) 0.0181(2) 0.3426(2) 0.0494(7) Uani d . 1 1 . .
H H15A 0.5354 -0.0152 0.3293 0.059 Uiso calc R 1 1 . .
C C16 0.3637(3) 0.0005(2) 0.2974(2) 0.0539(8) Uani d . 1 1 . .
H H16A 0.3516 -0.0439 0.2528 0.065 Uiso calc R 1 1 . .
C C17 0.2701(3) 0.0484(2) 0.31751(19) 0.0481(7) Uani d . 1 1 . .
H H17A 0.1958 0.0365 0.2860 0.058 Uiso calc R 1 1 . .
C C18 0.2879(2) 0.11355(18) 0.38434(17) 0.0371(6) Uani d . 1 1 . .
C C19 0.3997(2) 0.13440(17) 0.43070(17) 0.0340(5) Uani d . 1 1 . .
C C20 0.0871(3) 0.1558(3) 0.3594(3) 0.0689(10) Uani d . 1 1 . .
H H20A 0.0881 0.1725 0.2978 0.103 Uiso calc R 1 1 . .
H H20B 0.0358 0.1952 0.3839 0.103 Uiso calc R 1 1 . .
H H20C 0.0609 0.0944 0.3613 0.103 Uiso calc R 1 1 . .

loop_
_atom_site_aniso_label
_atom_site_aniso_U_11
_atom_site_aniso_U_22
_atom_site_aniso_U_33
_atom_site_aniso_U_12
_atom_site_aniso_U_13
_atom_site_aniso_U_23
Sm1 0.02418(8) 0.03020(8) 0.03794(8) -0.00118(5) 0.00772(5) 0.00061(5)
Cu1 0.02343(15) 0.03144(15) 0.04145(17) -0.00075(12) 0.00804(12) -0.00423(13)
O1 0.0304(10) 0.0415(10) 0.0548(11) -0.0022(8) 0.0197(8) -0.0107(9)
O2 0.0270(9) 0.0300(9) 0.0474(10) -0.0026(7) 0.0136(8) -0.0075(8)
O3 0.0270(9) 0.0374(10) 0.0518(11) -0.0039(8) 0.0099(8) -0.0142(8)
O4 0.0307(10) 0.0502(12) 0.0477(11) -0.0013(9) -0.0005(8) -0.0100(9)
O5 0.0328(10) 0.0522(12) 0.0572(12) 0.0006(9) 0.0102(9) 0.0127(10)
O6 0.0443(12) 0.0477(12) 0.0592(13) -0.0025(10) 0.0168(10) 0.0125(10)
O7 0.0728(18) 0.084(2) 0.127(2) 0.0257(15) 0.0114(17) 0.0594(19)
O8 0.0372(11) 0.0511(13) 0.0710(14) -0.0051(10) 0.0099(10) 0.0080(11)
O9 0.0499(13) 0.0390(11) 0.0714(14) 0.0056(9) 0.0141(11) 0.0060(10)
O10 0.111(2) 0.0542(15) 0.104(2) -0.0436(16) 0.0121(18) 0.0118(15)
O11 0.076(2) 0.134(3) 0.0671(18) -0.0499(19) -0.0231(16) 0.0412(18)
O12 0.106(3) 0.0643(16) 0.0575(15) -0.0322(15) 0.0338(16) -0.0022(12)
O13 0.139(13) 0.130(16) 0.032(4) -0.053(14) 0.006(5) 0.012(5)
O13' 0.129(13) 0.17(2) 0.052(4) -0.086(15) -0.024(6) 0.047(8)
N1 0.0280(11) 0.0337(11) 0.0384(11) -0.0037(9) 0.0110(9) -0.0010(9)
N2 0.0279(11) 0.0384(12) 0.0541(14) 0.0034(9) 0.0123(10) 0.0035(11)
N3 0.0422(14) 0.0422(13) 0.0590(16) 0.0010(11) 0.0038(12) 0.0112(12)
N4 0.0619(17) 0.0402(14) 0.0485(14) -0.0158(13) 0.0080(12) 0.0000(11)
N5 0.139(4) 0.128(3) 0.0450(18) -0.100(3) -0.005(2) 0.018(2)
C1 0.0386(17) 0.066(2) 0.081(2) -0.0029(15) 0.0313(16) -0.0225(18)
C2 0.0305(13) 0.0332(13) 0.0331(12) -0.0017(10) 0.0082(10) -0.0022(10)
C3 0.0394(15) 0.0387(14) 0.0439(15) 0.0068(12) 0.0115(12) -0.0079(12)
C4 0.0455(16) 0.0306(13) 0.0506(16) -0.0007(12) 0.0085(13) -0.0102(12)
C5 0.0396(15) 0.0316(13) 0.0395(14) -0.0057(11) 0.0038(11) -0.0040(11)
C6 0.0293(12) 0.0305(12) 0.0293(12) -0.0020(10) 0.0043(10) 0.0003(10)
C7 0.0295(12) 0.0279(11) 0.0258(11) 0.0006(10) 0.0039(9) -0.0005(9)
C8 0.0276(12) 0.0353(13) 0.0347(13) -0.0068(10) 0.0065(10) 0.0017(11)
C9 0.0352(15) 0.0410(15) 0.0624(18) -0.0061(12) 0.0248(13) -0.0020(13)
C10 0.0262(14) 0.067(2) 0.068(2) -0.0005(14) 0.0084(14) -0.0153(17)
C11 0.0349(16) 0.079(2) 0.0551(19) 0.0086(16) 0.0026(14) 0.0160(18)
C12 0.0307(15) 0.0438(17) 0.083(2) 0.0058(12) 0.0060(15) 0.0105(16)
C13 0.0401(15) 0.0364(14) 0.0628(19) 0.0057(12) 0.0230(14) -0.0036(13)
C14 0.0412(15) 0.0339(13) 0.0456(15) -0.0029(11) 0.0170(12) -0.0035(11)
C15 0.062(2) 0.0406(15) 0.0518(17) -0.0009(14) 0.0264(15) -0.0087(13)
C16 0.072(2) 0.0494(18) 0.0438(16) -0.0061(16) 0.0190(15) -0.0171(14)
C17 0.0563(18) 0.0505(17) 0.0362(14) -0.0104(14) 0.0058(13) -0.0070(13)
C18 0.0398(15) 0.0363(14) 0.0357(13) -0.0030(11) 0.0087(11) -0.0018(11)
C19 0.0381(14) 0.0294(12) 0.0360(13) -0.0033(11) 0.0105(11) -0.0039(10)
C20 0.0398(18) 0.085(3) 0.073(2) 0.0021(17) -0.0112(16) -0.019(2)

loop_
_atom_type_symbol
_atom_type_description
_atom_type_scat_dispersion_real
_atom_type_scat_dispersion_imag
_atom_type_scat_source
C C 0.0033 0.0016 'International Tables Vol C Tables 4.2.6.8 and 6.1.1.4'
H H 0.0000 0.0000 'International Tables Vol C Tables 4.2.6.8 and 6.1.1.4'
N N 0.0061 0.0033 'International Tables Vol C Tables 4.2.6.8 and 6.1.1.4'
O O 0.0106 0.0060 'International Tables Vol C Tables 4.2.6.8 and 6.1.1.4'
Cu Cu 0.3201 1.2651 'International Tables Vol C Tables 4.2.6.8 and 6.1.1.4'
Sm Sm -0.1638 3.4418 'International Tables Vol C Tables 4.2.6.8 and 6.1.1.4'

loop_
_geom_angle_atom_site_label_1
_geom_angle_atom_site_label_2
_geom_angle_atom_site_label_3
_geom_angle
O3 Sm1 O2 61.42(6)
O3 Sm1 O9 79.71(7)
O2 Sm1 O9 125.84(7)
O3 Sm1 O5 132.34(7)
O2 Sm1 O5 115.67(6)
O9 Sm1 O5 118.37(7)
O3 Sm1 O12 134.22(10)
O2 Sm1 O12 106.48(8)
O9 Sm1 O12 74.05(8)
O5 Sm1 O12 93.31(10)
O3 Sm1 O11 86.26(11)
O2 Sm1 O11 68.35(8)
O9 Sm1 O11 73.23(9)
O5 Sm1 O11 139.74(11)
O12 Sm1 O11 50.64(12)
O3 Sm1 O6 86.98(7)
O2 Sm1 O6 74.56(7)
O9 Sm1 O6 142.70(7)
O5 Sm1 O6 51.02(7)
O12 Sm1 O6 135.00(9)
O11 Sm1 O6 140.81(8)
O3 Sm1 O8 119.67(7)
O2 Sm1 O8 174.11(6)
O9 Sm1 O8 50.72(7)
O5 Sm1 O8 68.32(7)
O12 Sm1 O8 68.43(9)
O11 Sm1 O8 105.78(9)
O6 Sm1 O8 111.05(7)
O3 Sm1 O1 123.55(6)
O2 Sm1 O1 62.44(6)
O9 Sm1 O1 142.22(7)
O5 Sm1 O1 70.31(7)
O12 Sm1 O1 68.62(7)
O11 Sm1 O1 78.77(10)
O6 Sm1 O1 73.17(7)
O8 Sm1 O1 116.78(7)
O3 Sm1 O4 62.55(6)
O2 Sm1 O4 114.50(6)
O9 Sm1 O4 71.57(7)
O5 Sm1 O4 81.05(7)
O12 Sm1 O4 136.89(8)
O11 Sm1 O4 136.19(10)
O6 Sm1 O4 71.37(7)
O8 Sm1 O4 69.85(7)
O1 Sm1 O4 143.57(6)
O3 Sm1 N5 110.73(13)
O2 Sm1 N5 86.37(9)
O9 Sm1 N5 73.12(10)
O5 Sm1 N5 116.63(14)
O12 Sm1 N5 25.48(13)
O11 Sm1 N5 25.22(14)
O6 Sm1 N5 143.82(10)
O8 Sm1 N5 87.91(9)
O1 Sm1 N5 70.76(10)
O4 Sm1 N5 144.69(9)
O3 Sm1 N3 110.85(7)
O2 Sm1 N3 94.19(7)
O9 Sm1 N3 136.33(7)
O5 Sm1 N3 25.64(7)
O12 Sm1 N3 114.10(10)
O11 Sm1 N3 146.62(10)
O6 Sm1 N3 25.50(7)
O8 Sm1 N3 90.71(7)
O1 Sm1 N3 67.87(7)
O4 Sm1 N3 76.52(7)
N5 Sm1 N3 132.61(13)
O3 Cu1 O2 78.94(7)
O3 Cu1 N1 164.02(8)
O2 Cu1 N1 92.49(8)
O3 Cu1 N2 90.69(9)
O2 Cu1 N2 163.38(8)
N1 Cu1 N2 100.45(9)
O3 Cu1 Sm1 39.03(5)
O2 Cu1 Sm1 41.49(5)
N1 Cu1 Sm1 133.98(6)
N2 Cu1 Sm1 124.80(7)
C2 O1 C1 116.4(2)
C2 O1 Sm1 119.68(14)
C1 O1 Sm1 123.88(17)
C7 O2 Cu1 128.45(15)
C7 O2 Sm1 124.64(14)
Cu1 O2 Sm1 106.89(7)
C19 O3 Cu1 125.05(16)
C19 O3 Sm1 124.68(15)
Cu1 O3 Sm1 110.04(8)
C18 O4 C20 117.3(2)
C18 O4 Sm1 116.40(15)
C20 O4 Sm1 126.02(19)
N3 O5 Sm1 96.70(15)
N3 O6 Sm1 95.21(16)
N4 O8 Sm1 95.22(16)
N4 O9 Sm1 97.63(16)
N5 O11 Sm1 96.1(3)
N5 O12 Sm1 95.9(3)
C8 N1 C9 116.1(2)
C8 N1 Cu1 124.59(18)
C9 N1 Cu1 119.26(17)
C13 N2 C12 113.5(2)
C13 N2 Cu1 122.24(19)
C12 N2 Cu1 124.24(19)
O7 N3 O6 121.2(3)
O7 N3 O5 122.2(3)
O6 N3 O5 116.5(2)
O7 N3 Sm1 172.1(2)
O6 N3 Sm1 59.28(13)
O5 N3 Sm1 57.66(13)
O10 N4 O8 123.3(3)
O10 N4 O9 120.3(3)
O8 N4 O9 116.4(2)
O10 N4 Sm1 177.0(3)
O8 N4 Sm1 59.64(13)
O9 N4 Sm1 56.80(13)
O11 N5 O12 117.1(3)
O11 N5 O13' 108(2)
O12 N5 O13' 132.7(16)
O11 N5 O13 136.8(15)
O12 N5 O13 103(2)
O11 N5 Sm1 58.69(18)
O12 N5 Sm1 58.66(18)
O13' N5 Sm1 163(3)
O13 N5 Sm1 153(3)
O1 C1 H1A 109.5
O1 C1 H1B 109.5
H1A C1 H1B 109.5
O1 C1 H1C 109.5
H1A C1 H1C 109.5
H1B C1 H1C 109.5
C3 C2 O1 124.5(2)
C3 C2 C7 121.3(2)
O1 C2 C7 114.2(2)
C2 C3 C4 120.1(3)
C2 C3 H3A 120.0
C4 C3 H3A 120.0
C5 C4 C3 120.2(2)
C5 C4 H4A 119.9
C3 C4 H4A 119.9
C4 C5 C6 120.6(3)
C4 C5 H5A 119.7
C6 C5 H5A 119.7
C7 C6 C5 119.9(2)
C7 C6 C8 122.6(2)
C5 C6 C8 117.4(2)
O2 C7 C6 123.4(2)
O2 C7 C2 118.7(2)
C6 C7 C2 117.9(2)
N1 C8 C6 128.1(2)
N1 C8 H8A 115.9
C6 C8 H8A 115.9
N1 C9 C10 110.1(2)
N1 C9 H9A 109.6
C10 C9 H9A 109.6
N1 C9 H9B 109.6
C10 C9 H9B 109.6
H9A C9 H9B 108.2
C11 C10 C9 113.1(2)
C11 C10 H10A 109.0
C9 C10 H10A 109.0
C11 C10 H10B 109.0
C9 C10 H10B 109.0
H10A C10 H10B 107.8
C12 C11 C10 113.1(3)
C12 C11 H11A 109.0
C10 C11 H11A 109.0
C12 C11 H11B 109.0
C10 C11 H11B 109.0
H11A C11 H11B 107.8
N2 C12 C11 113.2(3)
N2 C12 H12A 108.9
C11 C12 H12A 108.9
N2 C12 H12B 108.9
C11 C12 H12B 108.9
H12A C12 H12B 107.7
N2 C13 C14 127.9(3)
N2 C13 H13A 116.0
C14 C13 H13A 116.0
C19 C14 C15 119.3(3)
C19 C14 C13 122.4(2)
C15 C14 C13 118.1(3)
C16 C15 C14 120.3(3)
C16 C15 H15A 119.8
C14 C15 H15A 119.8
C15 C16 C17 120.7(3)
C15 C16 H16A 119.7
C17 C16 H16A 119.7
C18 C17 C16 119.7(3)
C18 C17 H17A 120.2
C16 C17 H17A 120.2
C17 C18 O4 125.0(3)
C17 C18 C19 121.0(3)
O4 C18 C19 114.0(2)
O3 C19 C14 122.9(2)
O3 C19 C18 118.1(2)
C14 C19 C18 118.9(2)
O4 C20 H20A 109.5
O4 C20 H20B 109.5
H20A C20 H20B 109.5
O4 C20 H20C 109.5
H20A C20 H20C 109.5
H20B C20 H20C 109.5

loop_
_geom_bond_atom_site_label_1
_geom_bond_atom_site_label_2
_geom_bond_distance
Sm1 O3 2.3748(18)
Sm1 O2 2.4532(17)
Sm1 O9 2.478(2)
Sm1 O5 2.480(2)
Sm1 O12 2.497(3)
Sm1 O11 2.499(3)
Sm1 O6 2.516(2)
Sm1 O8 2.543(2)
Sm1 O1 2.5879(19)
Sm1 O4 2.6151(19)
Sm1 N5 2.908(3)
Sm1 N3 2.915(2)
Cu1 O3 1.9388(18)
Cu1 O2 1.9412(17)
Cu1 N1 1.959(2)
Cu1 N2 2.003(2)
O1 C2 1.384(3)
O1 C1 1.443(3)
O2 C7 1.325(3)
O3 C19 1.337(3)
O4 C18 1.382(3)
O4 C20 1.432(3)
O5 N3 1.270(3)
O6 N3 1.260(3)
O7 N3 1.210(3)
O8 N4 1.252(3)
O9 N4 1.278(3)
O10 N4 1.219(3)
O11 N5 1.246(6)
O12 N5 1.258(6)
O13 N5 1.298(14)
O13' N5 1.292(15)
N1 C8 1.285(3)
N1 C9 1.474(3)
N2 C13 1.287(4)
N2 C12 1.498(3)
C1 H1A 0.9600
C1 H1B 0.9600
C1 H1C 0.9600
C2 C3 1.375(3)
C2 C7 1.410(3)
C3 C4 1.393(4)
C3 H3A 0.9300
C4 C5 1.359(4)
C4 H4A 0.9300
C5 C6 1.415(3)
C5 H5A 0.9300
C6 C7 1.401(3)
C6 C8 1.442(3)
C8 H8A 0.9300
C9 C10 1.521(4)
C9 H9A 0.9700
C9 H9B 0.9700
C10 C11 1.517(5)
C10 H10A 0.9700
C10 H10B 0.9700
C11 C12 1.506(5)
C11 H11A 0.9700
C11 H11B 0.9700
C12 H12A 0.9700
C12 H12B 0.9700
C13 C14 1.439(4)
C13 H13A 0.9300
C14 C19 1.397(4)
C14 C15 1.413(4)
C15 C16 1.368(4)
C15 H15A 0.9300
C16 C17 1.388(4)
C16 H16A 0.9300
C17 C18 1.378(4)
C17 H17A 0.9300
C18 C19 1.404(4)
C20 H20A 0.9600
C20 H20B 0.9600
C20 H20C 0.9600

loop_
_geom_torsion_atom_site_label_1
_geom_torsion_atom_site_label_2
_geom_torsion_atom_site_label_3
_geom_torsion_atom_site_label_4
_geom_torsion
O2 Sm1 Cu1 O3 -159.24(12)
O9 Sm1 Cu1 O3 51.08(11)
O5 Sm1 Cu1 O3 -98.96(12)
O12 Sm1 Cu1 O3 127.99(11)
O11 Sm1 Cu1 O3 119.13(13)
O6 Sm1 Cu1 O3 -91.65(11)
O8 Sm1 Cu1 O3 31.90(13)
O1 Sm1 Cu1 O3 -164.40(10)
O4 Sm1 Cu1 O3 -20.46(10)
N5 Sm1 Cu1 O3 124.64(13)
N3 Sm1 Cu1 O3 -96.58(11)
O3 Sm1 Cu1 O2 159.24(12)
O9 Sm1 Cu1 O2 -149.68(10)
O5 Sm1 Cu1 O2 60.28(11)
O12 Sm1 Cu1 O2 -72.77(10)
O11 Sm1 Cu1 O2 -81.64(12)
O6 Sm1 Cu1 O2 67.59(10)
O8 Sm1 Cu1 O2 -168.86(12)
O1 Sm1 Cu1 O2 -5.16(9)
O4 Sm1 Cu1 O2 138.78(9)
N5 Sm1 Cu1 O2 -76.12(12)
N3 Sm1 Cu1 O2 62.66(10)
O3 Sm1 Cu1 N1 158.61(13)
O2 Sm1 Cu1 N1 -0.63(12)
O9 Sm1 Cu1 N1 -150.32(10)
O5 Sm1 Cu1 N1 59.64(11)
O12 Sm1 Cu1 N1 -73.40(11)
O11 Sm1 Cu1 N1 -82.27(13)
O6 Sm1 Cu1 N1 66.96(10)
O8 Sm1 Cu1 N1 -169.49(13)
O1 Sm1 Cu1 N1 -5.79(10)
O4 Sm1 Cu1 N1 138.14(10)
N5 Sm1 Cu1 N1 -76.75(13)
N3 Sm1 Cu1 N1 62.03(10)
O3 Sm1 Cu1 N2 -33.46(12)
O2 Sm1 Cu1 N2 167.30(12)
O9 Sm1 Cu1 N2 17.62(10)
O5 Sm1 Cu1 N2 -132.42(11)
O12 Sm1 Cu1 N2 94.53(11)
O11 Sm1 Cu1 N2 85.66(12)
O6 Sm1 Cu1 N2 -125.11(10)
O8 Sm1 Cu1 N2 -1.56(13)
O1 Sm1 Cu1 N2 162.14(9)
O4 Sm1 Cu1 N2 -53.93(9)
N5 Sm1 Cu1 N2 91.18(12)
N3 Sm1 Cu1 N2 -130.04(10)
O3 Sm1 O1 C2 -1.4(2)
O2 Sm1 O1 C2 5.10(16)
O9 Sm1 O1 C2 118.97(18)
O5 Sm1 O1 C2 -129.79(18)
O12 Sm1 O1 C2 128.3(2)
O11 Sm1 O1 C2 76.39(18)
O6 Sm1 O1 C2 -75.93(18)
O8 Sm1 O1 C2 178.54(16)
O4 Sm1 O1 C2 -89.52(19)
N5 Sm1 O1 C2 101.2(2)
N3 Sm1 O1 C2 -102.43(18)
O3 Sm1 O1 C1 -178.1(2)
O2 Sm1 O1 C1 -171.6(2)
O9 Sm1 O1 C1 -57.7(3)
O5 Sm1 O1 C1 53.5(2)
O12 Sm1 O1 C1 -48.4(2)
O11 Sm1 O1 C1 -100.3(2)
O6 Sm1 O1 C1 107.4(2)
O8 Sm1 O1 C1 1.8(2)
O4 Sm1 O1 C1 93.8(2)
N5 Sm1 O1 C1 -75.5(2)
N3 Sm1 O1 C1 80.9(2)
O3 Cu1 O2 C7 -168.4(2)
N1 Cu1 O2 C7 -2.0(2)
N2 Cu1 O2 C7 139.3(3)
Sm1 Cu1 O2 C7 178.4(2)
O3 Cu1 O2 Sm1 13.15(8)
N1 Cu1 O2 Sm1 179.54(8)
N2 Cu1 O2 Sm1 -39.1(3)
O3 Sm1 O2 C7 169.5(2)
O9 Sm1 O2 C7 -140.60(17)
O5 Sm1 O2 C7 43.43(19)
O12 Sm1 O2 C7 -58.64(19)
O11 Sm1 O2 C7 -92.6(2)
O6 Sm1 O2 C7 74.46(18)
O1 Sm1 O2 C7 -4.31(16)
O4 Sm1 O2 C7 135.11(17)
N5 Sm1 O2 C7 -74.5(2)
N3 Sm1 O2 C7 58.02(18)
O3 Sm1 O2 Cu1 -11.98(7)
O9 Sm1 O2 Cu1 37.90(12)
O5 Sm1 O2 Cu1 -138.07(8)
O12 Sm1 O2 Cu1 119.87(10)
O11 Sm1 O2 Cu1 85.86(13)
O6 Sm1 O2 Cu1 -107.04(9)
O1 Sm1 O2 Cu1 174.19(10)
O4 Sm1 O2 Cu1 -46.39(10)
N5 Sm1 O2 Cu1 104.03(14)
N3 Sm1 O2 Cu1 -123.47(9)
O2 Cu1 O3 C19 160.8(2)
N1 Cu1 O3 C19 102.2(3)
N2 Cu1 O3 C19 -32.3(2)
Sm1 Cu1 O3 C19 174.6(3)
O2 Cu1 O3 Sm1 -13.84(8)
N1 Cu1 O3 Sm1 -72.4(3)
N2 Cu1 O3 Sm1 153.08(10)
O2 Sm1 O3 C19 -162.4(2)
O9 Sm1 O3 C19 56.63(19)
O5 Sm1 O3 C19 -62.6(2)
O12 Sm1 O3 C19 112.1(2)
O11 Sm1 O3 C19 130.3(2)
O6 Sm1 O3 C19 -88.4(2)
O8 Sm1 O3 C19 24.2(2)
O1 Sm1 O3 C19 -155.86(18)
O4 Sm1 O3 C19 -17.83(18)
N5 Sm1 O3 C19 124.0(2)
N3 Sm1 O3 C19 -79.2(2)
O2 Sm1 O3 Cu1 12.22(7)
O9 Sm1 O3 Cu1 -128.73(10)
O5 Sm1 O3 Cu1 112.07(10)
O12 Sm1 O3 Cu1 -73.23(13)
O11 Sm1 O3 Cu1 -55.11(11)
O6 Sm1 O3 Cu1 86.26(10)
O8 Sm1 O3 Cu1 -161.16(8)
O1 Sm1 O3 Cu1 18.78(12)
O4 Sm1 O3 Cu1 156.81(11)
N5 Sm1 O3 Cu1 -61.33(11)
N3 Sm1 O3 Cu1 95.42(10)
O3 Sm1 O4 C18 16.38(17)
O2 Sm1 O4 C18 50.38(19)
O9 Sm1 O4 C18 -71.38(18)
O5 Sm1 O4 C18 164.60(18)
O12 Sm1 O4 C18 -110.1(2)
O11 Sm1 O4 C18 -33.3(2)
O6 Sm1 O4 C18 112.84(18)
O8 Sm1 O4 C18 -125.32(19)
O1 Sm1 O4 C18 126.56(17)
N5 Sm1 O4 C18 -71.2(3)
N3 Sm1 O4 C18 138.85(19)
O3 Sm1 O4 C20 -170.0(3)
O2 Sm1 O4 C20 -136.0(3)
O9 Sm1 O4 C20 102.2(3)
O5 Sm1 O4 C20 -21.8(3)
O12 Sm1 O4 C20 63.5(3)
O11 Sm1 O4 C20 140.3(3)
O6 Sm1 O4 C20 -73.6(3)
O8 Sm1 O4 C20 48.3(3)
O1 Sm1 O4 C20 -59.8(3)
N5 Sm1 O4 C20 102.4(3)
N3 Sm1 O4 C20 -47.6(3)
O3 Sm1 O5 N3 -38.23(19)
O2 Sm1 O5 N3 35.50(18)
O9 Sm1 O5 N3 -140.79(16)
O12 Sm1 O5 N3 145.57(17)
O11 Sm1 O5 N3 121.73(18)
O6 Sm1 O5 N3 -4.23(15)
O8 Sm1 O5 N3 -149.23(18)
O1 Sm1 O5 N3 79.68(16)
O4 Sm1 O5 N3 -77.45(17)
N5 Sm1 O5 N3 134.86(17)
O3 Sm1 O6 N3 159.81(17)
O2 Sm1 O6 N3 -139.04(17)
O9 Sm1 O6 N3 91.2(2)
O5 Sm1 O6 N3 4.26(15)
O12 Sm1 O6 N3 -41.0(2)
O11 Sm1 O6 N3 -119.9(2)
O8 Sm1 O6 N3 39.08(18)
O1 Sm1 O6 N3 -73.74(16)
O4 Sm1 O6 N3 97.79(17)
N5 Sm1 O6 N3 -78.3(3)
O3 Sm1 O8 N4 43.42(19)
O9 Sm1 O8 N4 0.44(16)
O5 Sm1 O8 N4 170.83(19)
O12 Sm1 O8 N4 -86.22(18)
O11 Sm1 O8 N4 -51.3(2)
O6 Sm1 O8 N4 142.29(16)
O1 Sm1 O8 N4 -136.52(16)
O4 Sm1 O8 N4 82.69(17)
N5 Sm1 O8 N4 -69.3(2)
N3 Sm1 O8 N4 158.04(17)
O3 Sm1 O9 N4 -143.42(18)
O2 Sm1 O9 N4 173.54(15)
O5 Sm1 O9 N4 -10.6(2)
O12 Sm1 O9 N4 74.48(19)
O11 Sm1 O9 N4 127.4(2)
O6 Sm1 O9 N4 -72.5(2)
O8 Sm1 O9 N4 -0.44(15)
O1 Sm1 O9 N4 83.5(2)
O4 Sm1 O9 N4 -79.10(17)
N5 Sm1 O9 N4 101.0(2)
N3 Sm1 O9 N4 -33.9(2)
O3 Sm1 O11 N5 -166.3(3)
O2 Sm1 O11 N5 133.1(3)
O9 Sm1 O11 N5 -85.9(3)
O5 Sm1 O11 N5 28.5(3)
O12 Sm1 O11 N5 -3.0(2)
O6 Sm1 O11 N5 113.2(2)
O8 Sm1 O11 N5 -46.4(3)
O1 Sm1 O11 N5 68.5(3)
O4 Sm1 O11 N5 -123.6(3)
N3 Sm1 O11 N5 70.4(3)
O3 Sm1 O12 N5 26.6(3)
O2 Sm1 O12 N5 -39.3(3)
O9 Sm1 O12 N5 84.1(2)
O5 Sm1 O12 N5 -157.3(2)
O11 Sm1 O12 N5 3.0(2)
O6 Sm1 O12 N5 -123.7(2)
O8 Sm1 O12 N5 137.6(3)
O1 Sm1 O12 N5 -89.9(2)
O4 Sm1 O12 N5 122.3(2)
N3 Sm1 O12 N5 -141.7(2)
O3 Cu1 N1 C8 53.8(4)
O2 Cu1 N1 C8 -3.2(2)
N2 Cu1 N1 C8 -172.7(2)
Sm1 Cu1 N1 C8 -2.8(3)
O3 Cu1 N1 C9 -124.4(3)
O2 Cu1 N1 C9 178.70(19)
N2 Cu1 N1 C9 9.2(2)
Sm1 Cu1 N1 C9 179.12(15)
O3 Cu1 N2 C13 21.8(2)
O2 Cu1 N2 C13 72.8(4)
N1 Cu1 N2 C13 -146.6(2)
Sm1 Cu1 N2 C13 42.2(3)
O3 Cu1 N2 C12 -156.5(2)
O2 Cu1 N2 C12 -105.5(3)
N1 Cu1 N2 C12 35.0(2)
Sm1 Cu1 N2 C12 -136.2(2)
Sm1 O6 N3 O7 170.8(3)
Sm1 O6 N3 O5 -7.2(3)
Sm1 O5 N3 O7 -170.7(3)
Sm1 O5 N3 O6 7.4(3)
O3 Sm1 N3 O6 -21.65(18)
O2 Sm1 N3 O6 39.32(17)
O9 Sm1 N3 O6 -118.66(17)
O5 Sm1 N3 O6 -172.3(3)
O12 Sm1 N3 O6 149.46(16)
O11 Sm1 N3 O6 95.2(2)
O8 Sm1 N3 O6 -143.95(17)
O1 Sm1 N3 O6 97.27(17)
O4 Sm1 N3 O6 -74.89(17)
N5 Sm1 N3 O6 128.24(18)
O3 Sm1 N3 O5 150.69(16)
O2 Sm1 N3 O5 -148.34(16)
O9 Sm1 N3 O5 53.7(2)
O12 Sm1 N3 O5 -38.20(18)
O11 Sm1 N3 O5 -92.5(2)
O6 Sm1 N3 O5 172.3(3)
O8 Sm1 N3 O5 28.39(17)
O1 Sm1 N3 O5 -90.39(17)
O4 Sm1 N3 O5 97.45(17)
N5 Sm1 N3 O5 -59.4(2)
Sm1 O8 N4 O10 179.3(3)
Sm1 O8 N4 O9 -0.7(3)
Sm1 O9 N4 O10 -179.3(3)
Sm1 O9 N4 O8 0.8(3)
O3 Sm1 N4 O8 -142.62(17)
O2 Sm1 N4 O8 169.89(15)
O9 Sm1 N4 O8 -179.2(3)
O5 Sm1 N4 O8 -8.53(18)
O12 Sm1 N4 O8 83.81(19)
O11 Sm1 N4 O8 131.28(19)
O6 Sm1 N4 O8 -47.9(2)
O1 Sm1 N4 O8 57.26(19)
O4 Sm1 N4 O8 -87.65(17)
N5 Sm1 N4 O8 108.0(2)
N3 Sm1 N4 O8 -24.14(19)
O3 Sm1 N4 O9 36.59(18)
O2 Sm1 N4 O9 -10.9(3)
O5 Sm1 N4 O9 170.68(17)
O12 Sm1 N4 O9 -96.99(19)
O11 Sm1 N4 O9 -49.52(19)
O6 Sm1 N4 O9 131.30(17)
O8 Sm1 N4 O9 179.2(3)
O1 Sm1 N4 O9 -123.54(17)
O4 Sm1 N4 O9 91.56(18)
N5 Sm1 N4 O9 -72.8(2)
N3 Sm1 N4 O9 155.07(17)
Sm1 O11 N5 O12 5.2(4)
Sm1 O11 N5 O13' 169(2)
Sm1 O11 N5 O13 -152(3)
Sm1 O12 N5 O11 -5.2(4)
Sm1 O12 N5 O13' -164(4)
Sm1 O12 N5 O13 158.8(16)
O3 Sm1 N5 O11 14.7(3)
O2 Sm1 N5 O11 -42.9(3)
O9 Sm1 N5 O11 86.4(3)
O5 Sm1 N5 O11 -159.9(3)
O12 Sm1 N5 O11 174.6(4)
O6 Sm1 N5 O11 -100.3(4)
O8 Sm1 N5 O11 135.7(3)
O1 Sm1 N5 O11 -104.9(3)
O4 Sm1 N5 O11 86.1(3)
N3 Sm1 N5 O11 -135.2(3)
O3 Sm1 N5 O12 -159.9(2)
O2 Sm1 N5 O12 142.5(2)
O9 Sm1 N5 O12 -88.2(2)
O5 Sm1 N5 O12 25.6(3)
O11 Sm1 N5 O12 -174.6(4)
O6 Sm1 N5 O12 85.1(2)
O8 Sm1 N5 O12 -38.9(2)
O1 Sm1 N5 O12 80.5(2)
O4 Sm1 N5 O12 -88.5(3)
N3 Sm1 N5 O12 50.2(2)
O3 Sm1 N5 O13' -23(2)
O2 Sm1 N5 O13' -81(2)
O9 Sm1 N5 O13' 49(2)
O5 Sm1 N5 O13' 162(2)
O12 Sm1 N5 O13' 137(2)
O11 Sm1 N5 O13' -38(2)
O6 Sm1 N5 O13' -138(2)
O8 Sm1 N5 O13' 98(2)
O1 Sm1 N5 O13' -143(2)
O4 Sm1 N5 O13' 48(2)
N3 Sm1 N5 O13' -173(2)
O3 Sm1 N5 O13 148.4(16)
O2 Sm1 N5 O13 90.8(16)
O9 Sm1 N5 O13 -140.0(16)
O5 Sm1 N5 O13 -26.2(16)
O12 Sm1 N5 O13 -51.7(16)
O11 Sm1 N5 O13 133.7(16)
O6 Sm1 N5 O13 33.4(16)
O8 Sm1 N5 O13 -90.6(16)
O1 Sm1 N5 O13 28.8(16)
O4 Sm1 N5 O13 -140.2(16)
N3 Sm1 N5 O13 -1.5(16)
C1 O1 C2 C3 -8.8(4)
Sm1 O1 C2 C3 174.2(2)
C1 O1 C2 C7 171.3(2)
Sm1 O1 C2 C7 -5.6(3)
O1 C2 C3 C4 -179.8(2)
C7 C2 C3 C4 0.0(4)
C2 C3 C4 C5 -1.3(4)
C3 C4 C5 C6 0.8(4)
C4 C5 C6 C7 1.0(4)
C4 C5 C6 C8 -178.0(2)
Cu1 O2 C7 C6 5.3(3)
Sm1 O2 C7 C6 -176.54(16)
Cu1 O2 C7 C2 -174.92(16)
Sm1 O2 C7 C2 3.2(3)
C5 C6 C7 O2 177.5(2)
C8 C6 C7 O2 -3.5(4)
C5 C6 C7 C2 -2.3(3)
C8 C6 C7 C2 176.7(2)
C3 C2 C7 O2 -178.1(2)
O1 C2 C7 O2 1.8(3)
C3 C2 C7 C6 1.7(4)
O1 C2 C7 C6 -178.4(2)
C9 N1 C8 C6 -176.2(2)
Cu1 N1 C8 C6 5.7(4)
C7 C6 C8 N1 -2.4(4)
C5 C6 C8 N1 176.6(2)
C8 N1 C9 C10 98.8(3)
Cu1 N1 C9 C10 -83.0(3)
N1 C9 C10 C11 60.0(3)
C9 C10 C11 C12 48.2(4)
C13 N2 C12 C11 -164.1(3)
Cu1 N2 C12 C11 14.4(4)
C10 C11 C12 N2 -90.6(3)
C12 N2 C13 C14 173.8(3)
Cu1 N2 C13 C14 -4.7(4)
N2 C13 C14 C19 -13.2(5)
N2 C13 C14 C15 171.3(3)
C19 C14 C15 C16 2.1(4)
C13 C14 C15 C16 177.7(3)
C14 C15 C16 C17 -1.2(5)
C15 C16 C17 C18 -0.8(5)
C16 C17 C18 O4 -178.0(3)
C16 C17 C18 C19 2.0(4)
C20 O4 C18 C17 -8.9(4)
Sm1 O4 C18 C17 165.2(2)
C20 O4 C18 C19 171.1(3)
Sm1 O4 C18 C19 -14.7(3)
Cu1 O3 C19 C14 25.2(4)
Sm1 O3 C19 C14 -161.0(2)
Cu1 O3 C19 C18 -156.08(19)
Sm1 O3 C19 C18 17.8(3)
C15 C14 C19 O3 177.9(3)
C13 C14 C19 O3 2.5(4)
C15 C14 C19 C18 -0.9(4)
C13 C14 C19 C18 -176.3(3)
C17 C18 C19 O3 -180.0(2)
O4 C18 C19 O3 0.0(4)
C17 C18 C19 C14 -1.2(4)
O4 C18 C19 C14 178.8(2)
